data_7219009
loop_
_publ_author_name
'Xiong, J.'
'Kubo, K.'
'Noro, S.'
'Akutagawa, T.'
'Nakamura, T.'

_publ_section_title
;
 Supramolecular cations of (m-halogenated-anilinium)(dibenzo[18]crown-6)
 in Keggin [SMo12O402&#x2212;] polyoxometallates
;
_journal_issue 4
_journal_name_full CrystEngComm
_journal_page_first 856
_journal_paper_doi 10.1039/C4CE01988A
_journal_volume 17
_journal_year 2015
_chemical_formula_sum 'C60 H72 Cl2 Mo12 N6 O52 S'
_chemical_formula_weight 2963.49
_chemical_name_systematic
; 
 ? 
;
_space_group_IT_number 14
_symmetry_cell_setting monoclinic
_symmetry_space_group_name_Hall '-P 2yn'
_symmetry_space_group_name_H-M 'P 1 21/n 1'
_atom_sites_solution_hydrogens geom
_atom_sites_solution_primary direct
_atom_sites_solution_secondary difmap
_audit_creation_method SHELXL-97
_audit_update_record
;
2014-09-29 deposited with the CCDC.
2014-11-24 downloaded from the CCDC.
;
_cell_angle_alpha 90.00
_cell_angle_beta 105.12(3)
_cell_angle_gamma 90.00
_cell_formula_units_Z 2
_cell_length_a 11.273(2)
_cell_length_b 31.417(6)
_cell_length_c 13.312(3)
_cell_measurement_temperature 173(2)
_cell_volume 4551.4(17)
_computing_molecular_graphics 'Yadokari-XG 2009 (Wakita Nemoto et al., 2009)'
_computing_publication_material 'Yadokari-XG 2009 (Wakita,Nemoto et al., 2009)'
_computing_structure_refinement 'SHELXL-97 (Sheldrick, 1997)'
_computing_structure_solution 'SHELXS-97 (Sheldrick, 1990)'
_diffrn_ambient_temperature 173(2)
_diffrn_measured_fraction_theta_full 0.996
_diffrn_measured_fraction_theta_max 0.996
_diffrn_radiation_monochromator graphite
_diffrn_radiation_source 'fine-focus sealed tube'
_diffrn_radiation_type MoK\a
_diffrn_radiation_wavelength 0.71073
_diffrn_reflns_av_R_equivalents 0.0353
_diffrn_reflns_av_sigmaI/netI 0.0298
_diffrn_reflns_limit_h_max 14
_diffrn_reflns_limit_h_min -14
_diffrn_reflns_limit_k_max 40
_diffrn_reflns_limit_k_min -40
_diffrn_reflns_limit_l_max 17
_diffrn_reflns_limit_l_min -17
_diffrn_reflns_number 43588
_diffrn_reflns_theta_full 27.42
_diffrn_reflns_theta_max 27.42
_diffrn_reflns_theta_min 3.04
_exptl_absorpt_coefficient_mu 1.777
_exptl_absorpt_correction_T_max 0.808
_exptl_absorpt_correction_T_min 0.688
_exptl_absorpt_correction_type multi-scan
_exptl_absorpt_process_details
;
    Higashi, T. (1995). Program for Absorption Correction.
    Rigaku Corporation, Tokyo, Japan.
;
_exptl_crystal_colour black
_exptl_crystal_density_diffrn 2.162
_exptl_crystal_density_method 'not measured'
_exptl_crystal_description block
_exptl_crystal_F_000 2888.0
_exptl_crystal_size_max 0.40
_exptl_crystal_size_mid 0.18
_exptl_crystal_size_min 0.12
_refine_diff_density_max 0.989
_refine_diff_density_min -0.914
_refine_diff_density_rms 0.155
_refine_ls_extinction_method none
_refine_ls_goodness_of_fit_ref 1.124
_refine_ls_hydrogen_treatment mixed
_refine_ls_matrix_type full
_refine_ls_number_parameters 632
_refine_ls_number_reflns 10350
_refine_ls_number_restraints 0
_refine_ls_restrained_S_all 1.124
_refine_ls_R_factor_all 0.0441
_refine_ls_R_factor_gt 0.0314
_refine_ls_shift/su_max 0.003
_refine_ls_shift/su_mean 0.000
_refine_ls_structure_factor_coef Fsqd
_refine_ls_weighting_details 'calc w=1/[\s^2^(Fo^2^)+(0.0187P)^2^+17.0916P] where P=(Fo^2^+2Fc^2^)/3'
_refine_ls_weighting_scheme calc
_refine_ls_wR_factor_gt 0.0645
_refine_ls_wR_factor_ref 0.0814
_reflns_number_gt 8582
_reflns_number_total 10350
_reflns_threshold_expression >2sigma(I)
_cod_data_source_file c4ce01988a2.cif
_cod_data_source_block shelx
_cod_depositor_comments 'Adding full bibliography for 7219008--7219011.cif.'
_cod_original_cell_volume 4551.4(16)
_cod_original_sg_symbol_H-M 'P 21/n'
_cod_original_formula_sum ' C60 H72 Cl2 Mo12 N6 O52 S'
_cod_database_code 7219009

loop_
_symmetry_equiv_pos_as_xyz
'x, y, z'
'-x+1/2, y+1/2, -z+1/2'
'-x, -y, -z'
'x-1/2, -y-1/2, z-1/2'

loop_
_atom_site_label
_atom_site_type_symbol
_atom_site_fract_x
_atom_site_fract_y
_atom_site_fract_z
_atom_site_U_iso_or_equiv
_atom_site_adp_type
_atom_site_occupancy
_atom_site_symmetry_multiplicity
_atom_site_calc_flag
_atom_site_refinement_flags
_atom_site_disorder_assembly
_atom_site_disorder_group
S1 S 0.5000 1.0000 0.0000 0.0166(2) Uani 1 2 d S . .
Mo1 Mo 0.47184(3) 1.024444(12) 0.25780(3) 0.02488(8) Uani 1 1 d . . .
Mo2 Mo 0.76294(3) 1.037651(11) 0.19663(3) 0.02627(9) Uani 1 1 d . . .
Mo3 Mo 0.50099(3) 0.915455(11) 0.18229(3) 0.02424(8) Uani 1 1 d . . .
Mo4 Mo 0.22114(3) 0.972975(11) 0.06936(3) 0.02264(8) Uani 1 1 d . . .
Mo5 Mo 0.76655(3) 0.933321(12) 0.08381(3) 0.02850(9) Uani 1 1 d . . .
Mo6 Mo 0.48820(3) 0.891041(11) -0.08618(3) 0.02970(9) Uani 1 1 d . . .
Cl1 Cl 1.0796(3) 0.72657(8) 0.2457(2) 0.0606(9) Uani 0.569(4) 1 d P A 1
Cl2 Cl 0.7332(3) 0.81427(10) 0.0817(2) 0.0491(10) Uani 0.431(4) 1 d P A 2
O1 O 0.5415(5) 0.95573(16) 0.0332(4) 0.0194(11) Uani 0.50 1 d P . .
O2 O 0.6369(5) 1.00049(16) 0.0318(4) 0.0173(10) Uani 0.50 1 d P . .
O3 O 0.5400(5) 1.02752(16) 0.0941(4) 0.0185(10) Uani 0.50 1 d P . .
O4 O 0.5496(4) 1.01394(16) -0.0812(4) 0.0185(10) Uani 0.50 1 d P . .
O5 O 0.0945(3) 0.96292(12) 0.1047(3) 0.0546(11) Uani 1 1 d . . .
O6 O 0.1903(5) 0.95294(11) -0.0642(3) 0.0589(12) Uani 1 1 d . . .
O7 O 0.3251(3) 0.92947(11) 0.1272(3) 0.0449(9) Uani 1 1 d . . .
O8 O 0.3162(3) 1.00792(10) 0.1886(3) 0.0414(8) Uani 1 1 d . . .
O9 O 0.4867(4) 0.84130(11) -0.1256(3) 0.0484(9) Uani 1 1 d . . .
O10 O 0.4669(3) 0.88664(17) 0.0442(3) 0.0716(15) Uani 1 1 d . . .
O11 O 0.4933(4) 0.87484(11) 0.2588(3) 0.0536(11) Uani 1 1 d . . .
O12 O 0.5120(3) 0.96226(11) 0.2650(3) 0.0426(9) Uani 1 1 d . . .
O13 O 0.4615(3) 1.03405(13) 0.3775(3) 0.0485(10) Uani 1 1 d . . .
O14 O 0.4621(3) 1.07722(13) 0.1982(4) 0.0657(13) Uani 1 1 d . . .
O15 O 0.6645(3) 0.90093(17) -0.0168(3) 0.0672(14) Uani 1 1 d . . .
O16 O 0.6617(3) 0.91630(16) 0.1759(3) 0.0649(13) Uani 1 1 d . . .
O17 O 0.6509(3) 1.02744(13) 0.2715(4) 0.0642(13) Uani 1 1 d . . .
O18 O 0.6673(3) 1.09020(13) 0.1472(4) 0.0652(13) Uani 1 1 d . . .
O19 O 0.8850(3) 1.05571(11) 0.2839(2) 0.0383(8) Uani 1 1 d . . .
O20 O 0.8096(5) 0.96953(11) -0.0075(3) 0.0630(13) Uani 1 1 d . . .
O21 O 0.8002(5) 0.98143(11) 0.1832(3) 0.0609(13) Uani 1 1 d . . .
O22 O 0.8893(3) 0.90310(11) 0.1269(3) 0.0388(8) Uani 1 1 d . . .
O23 O 0.9456(3) 0.91554(10) 0.4752(2) 0.0301(7) Uani 1 1 d . . .
O24 O 0.7056(3) 0.88609(9) 0.4622(2) 0.0284(6) Uani 1 1 d . . .
O25 O 0.6763(3) 0.80054(9) 0.5250(2) 0.0300(7) Uani 1 1 d . . .
O26 O 0.8652(3) 0.75321(10) 0.5932(3) 0.0392(8) Uani 1 1 d . . .
O27 O 1.1103(3) 0.78586(10) 0.6397(2) 0.0319(7) Uani 1 1 d . . .
O28 O 1.1348(3) 0.86985(9) 0.5653(2) 0.0291(6) Uani 1 1 d . . .
N1 N 0.9066(3) 0.82585(11) 0.4839(3) 0.0259(7) Uani 1 1 d . . .
H1A H 0.8513 0.8125 0.5096 0.039 Uiso 1 1 calc R . .
H1B H 0.8886 0.8535 0.4772 0.039 Uiso 1 1 calc R . .
H1C H 0.9810 0.8225 0.5269 0.039 Uiso 1 1 calc R . .
N2 N 0.2894(5) 0.80761(19) 0.3640(5) 0.0777(18) Uani 1 1 d . . .
N3 N 0.4065(5) 0.64240(15) 0.1920(4) 0.0485(11) Uani 1 1 d . . .
C1 C 1.1580(4) 0.90323(13) 0.5053(3) 0.0262(8) Uani 1 1 d . . .
C2 C 1.2726(4) 0.91363(15) 0.4932(4) 0.0343(10) Uani 1 1 d . . .
H2 H 1.3413 0.8982 0.5283 0.041 Uiso 1 1 calc R . .
C3 C 1.2854(5) 0.94718(16) 0.4286(4) 0.0392(11) Uani 1 1 d . . .
H3 H 1.3626 0.9540 0.4205 0.047 Uiso 1 1 calc R . .
C4 C 1.1840(5) 0.97030(15) 0.3767(4) 0.0372(11) Uani 1 1 d . . .
H4 H 1.1927 0.9924 0.3328 0.045 Uiso 1 1 calc R . .
C5 C 1.0680(4) 0.96050(13) 0.3901(3) 0.0303(9) Uani 1 1 d . . .
H5 H 0.9997 0.9762 0.3552 0.036 Uiso 1 1 calc R . .
C6 C 1.0546(4) 0.92765(13) 0.4549(3) 0.0251(8) Uani 1 1 d . . .
C7 C 0.8391(4) 0.94180(14) 0.4333(3) 0.0285(9) Uani 1 1 d . . .
H7A H 0.8089 0.9373 0.3589 0.034 Uiso 1 1 calc R . .
H7B H 0.8601 0.9716 0.4455 0.034 Uiso 1 1 calc R . .
C8 C 0.7425(4) 0.92933(13) 0.4876(4) 0.0299(9) Uani 1 1 d . . .
H8A H 0.7753 0.9322 0.5623 0.036 Uiso 1 1 calc R . .
H8B H 0.6720 0.9480 0.4660 0.036 Uiso 1 1 calc R . .
C9 C 0.6143(4) 0.87312(15) 0.5132(4) 0.0349(10) Uani 1 1 d . . .
H9A H 0.5441 0.8921 0.4935 0.042 Uiso 1 1 calc R . .
H9B H 0.6478 0.8751 0.5880 0.042 Uiso 1 1 calc R . .
C10 C 0.5741(4) 0.82866(14) 0.4845(4) 0.0322(10) Uani 1 1 d . . .
H10A H 0.5063 0.8213 0.5135 0.039 Uiso 1 1 calc R . .
H10B H 0.5465 0.8259 0.4094 0.039 Uiso 1 1 calc R . .
C11 C 0.6542(4) 0.75753(14) 0.5104(3) 0.0301(9) Uani 1 1 d . . .
C12 C 0.5413(5) 0.73925(16) 0.4654(3) 0.0358(10) Uani 1 1 d . . .
H12 H 0.4720 0.7563 0.4425 0.043 Uiso 1 1 calc R . .
C13 C 0.5319(6) 0.69527(17) 0.4547(4) 0.0459(13) Uani 1 1 d . . .
H13 H 0.4558 0.6828 0.4254 0.055 Uiso 1 1 calc R . .
C14 C 0.6352(6) 0.66990(16) 0.4876(4) 0.0497(14) Uani 1 1 d . . .
H14 H 0.6288 0.6405 0.4787 0.060 Uiso 1 1 calc R . .
C15 C 0.7483(5) 0.68823(15) 0.5337(4) 0.0419(12) Uani 1 1 d . . .
H15 H 0.8173 0.6710 0.5558 0.050 Uiso 1 1 calc R . .
C16 C 0.7591(4) 0.73155(15) 0.5468(4) 0.0339(10) Uani 1 1 d . . .
C17 C 0.9701(5) 0.72893(15) 0.6471(4) 0.0405(12) Uani 1 1 d . . .
H17A H 1.0041 0.7136 0.5978 0.049 Uiso 1 1 calc R . .
H17B H 0.9470 0.7085 0.6933 0.049 Uiso 1 1 calc R . .
C18 C 1.0624(5) 0.75968(16) 0.7081(4) 0.0393(11) Uani 1 1 d . . .
H18A H 1.0241 0.7775 0.7502 0.047 Uiso 1 1 calc R . .
H18B H 1.1291 0.7442 0.7544 0.047 Uiso 1 1 calc R . .
C19 C 1.1936(4) 0.81715(16) 0.6968(3) 0.0362(11) Uani 1 1 d . . .
H19A H 1.2629 0.8032 0.7439 0.043 Uiso 1 1 calc R . .
H19B H 1.1524 0.8344 0.7379 0.043 Uiso 1 1 calc R . .
C20 C 1.2382(4) 0.84504(15) 0.6224(4) 0.0327(10) Uani 1 1 d . . .
H20A H 1.3033 0.8636 0.6603 0.039 Uiso 1 1 calc R . .
H20B H 1.2701 0.8277 0.5750 0.039 Uiso 1 1 calc R . .
C21 C 0.9049(4) 0.80791(14) 0.3818(3) 0.0287(9) Uani 1 1 d . . .
C22 C 0.9887(5) 0.77695(14) 0.3751(4) 0.0362(11) Uani 1 1 d . A .
H22 H 1.0455 0.7669 0.4342 0.043 Uiso 1 1 calc R . .
C23 C 0.9853(7) 0.76112(19) 0.2757(6) 0.063(2) Uani 1 1 d . . .
C24 C 0.8997(8) 0.7749(3) 0.1889(5) 0.074(2) Uani 1 1 d . A .
H24 H 0.8971 0.7634 0.1240 0.089 Uiso 1 1 calc R . .
C25 C 0.8183(7) 0.8057(2) 0.1984(4) 0.0606(19) Uani 1 1 d . . .
C26 C 0.8186(5) 0.82319(16) 0.2945(4) 0.0371(11) Uani 1 1 d . A .
H26 H 0.7630 0.8444 0.3002 0.045 Uiso 1 1 calc R . .
C27 C 0.1436(5) 0.86159(17) 0.2472(4) 0.0443(12) Uani 1 1 d . . .
H28A H 0.0871 0.8468 0.1917 0.066 Uiso 1 1 calc R . .
H28B H 0.1904 0.8816 0.2186 0.066 Uiso 1 1 calc R . .
H28C H 0.0988 0.8765 0.2885 0.066 Uiso 1 1 calc R . .
C28 C 0.2263(5) 0.83111(17) 0.3122(5) 0.0446(12) Uani 1 1 d . . .
C29 C 0.3887(6) 0.5880(2) 0.3333(5) 0.0593(16) Uani 1 1 d . . .
H30A H 0.3221 0.5962 0.3619 0.089 Uiso 1 1 calc R . .
H30B H 0.4639 0.5876 0.3876 0.089 Uiso 1 1 calc R . .
H30C H 0.3730 0.5602 0.3028 0.089 Uiso 1 1 calc R . .
C30 C 0.3992(5) 0.61862(17) 0.2536(4) 0.0395(11) Uani 1 1 d . . .

loop_
_atom_site_aniso_label
_atom_site_aniso_U_11
_atom_site_aniso_U_22
_atom_site_aniso_U_33
_atom_site_aniso_U_23
_atom_site_aniso_U_13
_atom_site_aniso_U_12
S1 0.0147(6) 0.0153(6) 0.0188(6) -0.0013(5) 0.0026(5) -0.0001(5)
Mo1 0.02154(17) 0.03228(19) 0.02241(16) -0.00038(15) 0.00855(13) -0.00017(14)
Mo2 0.02083(18) 0.02401(17) 0.02832(18) 0.00051(15) -0.00371(14) -0.00440(13)
Mo3 0.02158(17) 0.02590(17) 0.02394(17) 0.00579(14) 0.00364(13) -0.00519(14)
Mo4 0.01887(16) 0.02740(17) 0.02297(16) 0.00106(14) 0.00779(13) -0.00347(13)
Mo5 0.02232(18) 0.03079(19) 0.02839(18) -0.00344(16) -0.00052(14) 0.00995(15)
Mo6 0.02431(19) 0.02076(17) 0.0435(2) -0.00995(16) 0.00795(16) -0.00256(14)
Cl1 0.095(2) 0.0407(13) 0.0686(17) 0.0038(12) 0.0614(17) 0.0119(13)
Cl2 0.059(2) 0.0510(18) 0.0341(15) 0.0044(13) 0.0063(13) -0.0175(15)
O1 0.016(3) 0.019(3) 0.023(3) 0.001(2) 0.003(2) 0.000(2)
O2 0.015(3) 0.022(3) 0.014(2) -0.002(2) 0.0028(19) -0.001(2)
O3 0.013(2) 0.023(3) 0.019(2) -0.001(2) 0.0021(19) -0.001(2)
O4 0.011(2) 0.024(3) 0.021(3) 0.000(2) 0.005(2) -0.002(2)
O5 0.0292(19) 0.056(2) 0.089(3) -0.019(2) 0.034(2) -0.0136(17)
O6 0.122(4) 0.0244(17) 0.0272(17) 0.0014(15) 0.015(2) 0.008(2)
O7 0.0316(18) 0.0355(18) 0.053(2) -0.0087(17) -0.0143(16) 0.0018(14)
O8 0.0325(18) 0.0325(17) 0.048(2) -0.0125(16) -0.0091(15) 0.0036(14)
O9 0.050(2) 0.0290(17) 0.069(3) -0.0113(17) 0.0201(19) -0.0016(16)
O10 0.028(2) 0.136(4) 0.053(2) -0.048(3) 0.0143(18) -0.030(2)
O11 0.054(2) 0.0389(19) 0.051(2) 0.0256(18) -0.0154(18) -0.0197(17)
O12 0.0277(17) 0.0367(18) 0.051(2) -0.0114(16) -0.0121(15) 0.0043(14)
O13 0.043(2) 0.071(3) 0.0286(17) -0.0154(17) 0.0036(15) 0.0135(19)
O14 0.0247(19) 0.058(2) 0.118(4) 0.050(3) 0.026(2) 0.0133(17)
O15 0.0275(19) 0.132(4) 0.046(2) -0.043(2) 0.0160(16) -0.030(2)
O16 0.0266(19) 0.124(4) 0.047(2) -0.042(2) 0.0150(16) -0.027(2)
O17 0.0268(19) 0.051(2) 0.119(4) 0.047(2) 0.028(2) 0.0104(17)
O18 0.0290(19) 0.053(2) 0.121(4) 0.053(3) 0.031(2) 0.0123(17)
O19 0.0309(17) 0.054(2) 0.0261(15) 0.0004(15) -0.0001(13) -0.0181(15)
O20 0.139(4) 0.0220(16) 0.0224(16) 0.0006(14) 0.012(2) 0.012(2)
O21 0.133(4) 0.0269(17) 0.0199(16) 0.0044(14) 0.015(2) 0.008(2)
O22 0.0301(17) 0.0397(18) 0.0469(19) 0.0098(16) 0.0105(15) 0.0153(14)
O23 0.0224(15) 0.0317(16) 0.0355(16) 0.0060(14) 0.0066(12) 0.0031(12)
O24 0.0230(15) 0.0255(14) 0.0382(16) -0.0035(13) 0.0106(13) 0.0032(12)
O25 0.0249(16) 0.0257(14) 0.0398(17) 0.0047(13) 0.0092(13) 0.0024(12)
O26 0.0329(18) 0.0292(16) 0.056(2) 0.0147(16) 0.0134(16) 0.0089(14)
O27 0.0321(17) 0.0370(17) 0.0264(15) 0.0046(13) 0.0073(13) 0.0044(14)
O28 0.0251(15) 0.0285(15) 0.0328(15) 0.0063(13) 0.0061(12) 0.0035(12)
N1 0.0248(18) 0.0256(17) 0.0286(17) 0.0034(15) 0.0095(14) 0.0028(14)
N2 0.042(3) 0.066(4) 0.108(5) 0.015(4) -0.011(3) 0.003(3)
N3 0.056(3) 0.049(3) 0.042(2) 0.003(2) 0.016(2) -0.009(2)
C1 0.026(2) 0.029(2) 0.0235(19) -0.0036(17) 0.0062(16) -0.0028(17)
C2 0.027(2) 0.039(2) 0.037(2) -0.004(2) 0.0093(19) 0.0002(19)
C3 0.035(3) 0.045(3) 0.041(3) -0.006(2) 0.016(2) -0.009(2)
C4 0.046(3) 0.035(2) 0.034(2) -0.001(2) 0.018(2) -0.008(2)
C5 0.040(3) 0.0215(19) 0.029(2) 0.0001(17) 0.0080(19) -0.0002(18)
C6 0.027(2) 0.0215(19) 0.026(2) -0.0039(16) 0.0063(16) -0.0006(16)
C7 0.027(2) 0.027(2) 0.031(2) 0.0037(18) 0.0058(17) 0.0043(17)
C8 0.028(2) 0.025(2) 0.037(2) -0.0027(18) 0.0095(18) 0.0048(17)
C9 0.024(2) 0.037(2) 0.047(3) 0.002(2) 0.015(2) 0.0051(19)
C10 0.023(2) 0.036(2) 0.038(2) 0.007(2) 0.0090(18) 0.0023(18)
C11 0.040(3) 0.031(2) 0.025(2) 0.0011(18) 0.0173(18) -0.0021(19)
C12 0.041(3) 0.041(3) 0.026(2) 0.000(2) 0.0101(19) -0.003(2)
C13 0.060(4) 0.045(3) 0.031(2) -0.004(2) 0.009(2) -0.017(3)
C14 0.084(4) 0.027(2) 0.039(3) -0.001(2) 0.019(3) -0.005(3)
C15 0.057(3) 0.027(2) 0.045(3) 0.006(2) 0.021(3) 0.005(2)
C16 0.038(3) 0.036(2) 0.033(2) 0.005(2) 0.019(2) 0.004(2)
C17 0.041(3) 0.029(2) 0.055(3) 0.016(2) 0.018(2) 0.013(2)
C18 0.040(3) 0.047(3) 0.032(2) 0.016(2) 0.011(2) 0.014(2)
C19 0.032(2) 0.046(3) 0.026(2) 0.004(2) -0.0009(18) 0.010(2)
C20 0.021(2) 0.041(2) 0.033(2) 0.003(2) 0.0000(17) 0.0058(18)
C21 0.028(2) 0.033(2) 0.029(2) -0.0022(18) 0.0130(17) -0.0054(18)
C22 0.045(3) 0.023(2) 0.048(3) 0.000(2) 0.025(2) 0.0008(19)
C23 0.083(5) 0.044(3) 0.085(5) -0.028(3) 0.065(4) -0.026(3)
C24 0.105(6) 0.086(5) 0.046(4) -0.032(4) 0.047(4) -0.057(5)
C25 0.073(4) 0.078(4) 0.029(3) -0.002(3) 0.011(3) -0.049(4)
C26 0.035(3) 0.036(2) 0.038(2) 0.008(2) 0.004(2) -0.010(2)
C27 0.049(3) 0.044(3) 0.040(3) 0.000(2) 0.010(2) 0.003(2)
C28 0.030(3) 0.043(3) 0.059(3) -0.003(3) 0.008(2) -0.004(2)
C29 0.064(4) 0.060(4) 0.059(4) 0.013(3) 0.025(3) -0.017(3)
C30 0.034(3) 0.046(3) 0.038(3) -0.008(2) 0.010(2) -0.015(2)

loop_
_atom_type_symbol
_atom_type_description
_atom_type_scat_dispersion_real
_atom_type_scat_dispersion_imag
_atom_type_scat_source
C C 0.0033 0.0016 'International Tables Vol C Tables 4.2.6.8 and 6.1.1.4'
N N 0.0061 0.0033 'International Tables Vol C Tables 4.2.6.8 and 6.1.1.4'
O O 0.0106 0.0060 'International Tables Vol C Tables 4.2.6.8 and 6.1.1.4'
S S 0.1246 0.1234 'International Tables Vol C Tables 4.2.6.8 and 6.1.1.4'
Cl Cl 0.1484 0.1585 'International Tables Vol C Tables 4.2.6.8 and 6.1.1.4'
Mo Mo -1.6832 0.6857 'International Tables Vol C Tables 4.2.6.8 and 6.1.1.4'
H H 0.0000 0.0000 'International Tables Vol C Tables 4.2.6.8 and 6.1.1.4'

loop_
_geom_angle_atom_site_label_1
_geom_angle_atom_site_label_2
_geom_angle_atom_site_label_3
_geom_angle
_geom_angle_site_symmetry_1
_geom_angle_site_symmetry_3
O4 S1 O4 180.0(4) . 3_675
O4 S1 O2 111.9(3) . 3_675
O4 S1 O2 68.1(3) 3_675 3_675
O4 S1 O2 68.1(3) . .
O4 S1 O2 111.9(3) 3_675 .
O2 S1 O2 180.0 3_675 .
O4 S1 O3 68.2(3) . 3_675
O4 S1 O3 111.8(3) 3_675 3_675
O2 S1 O3 72.0(3) 3_675 3_675
O2 S1 O3 108.0(3) . 3_675
O4 S1 O3 111.8(3) . .
O4 S1 O3 68.2(3) 3_675 .
O2 S1 O3 108.0(3) 3_675 .
O2 S1 O3 72.0(3) . .
O3 S1 O3 180.0(3) 3_675 .
O4 S1 O1 111.1(3) . .
O4 S1 O1 68.9(3) 3_675 .
O2 S1 O1 107.2(3) 3_675 .
O2 S1 O1 72.8(3) . .
O3 S1 O1 73.3(3) 3_675 .
O3 S1 O1 106.7(3) . .
O4 S1 O1 68.9(3) . 3_675
O4 S1 O1 111.1(3) 3_675 3_675
O2 S1 O1 72.8(3) 3_675 3_675
O2 S1 O1 107.2(3) . 3_675
O3 S1 O1 106.7(3) 3_675 3_675
O3 S1 O1 73.3(3) . 3_675
O1 S1 O1 180.000(2) . 3_675
O13 Mo1 O14 103.9(2) . .
O13 Mo1 O8 103.71(18) . .
O14 Mo1 O8 95.60(17) . .
O13 Mo1 O17 103.2(2) . .
O14 Mo1 O17 86.64(15) . .
O8 Mo1 O17 151.58(19) . .
O13 Mo1 O12 101.74(18) . .
O14 Mo1 O12 153.22(19) . .
O8 Mo1 O12 85.55(14) . .
O17 Mo1 O12 80.21(15) . .
O13 Mo1 O3 161.60(19) . .
O14 Mo1 O3 65.4(2) . .
O8 Mo1 O3 92.57(17) . .
O17 Mo1 O3 62.61(19) . .
O12 Mo1 O3 87.84(16) . .
O19 Mo2 O17 104.12(19) . .
O19 Mo2 O21 103.3(2) . .
O17 Mo2 O21 95.30(19) . .
O19 Mo2 O18 103.17(19) . .
O17 Mo2 O18 86.21(16) . .
O21 Mo2 O18 152.3(2) . .
O19 Mo2 O6 101.95(18) . 3_675
O17 Mo2 O6 152.7(2) . 3_675
O21 Mo2 O6 86.34(15) . 3_675
O18 Mo2 O6 80.20(17) . 3_675
O11 Mo3 O12 104.95(19) . .
O11 Mo3 O16 104.5(2) . .
O12 Mo3 O16 95.96(17) . .
O11 Mo3 O7 101.09(18) . .
O12 Mo3 O7 87.00(14) . .
O16 Mo3 O7 152.43(19) . .
O11 Mo3 O10 100.9(2) . .
O12 Mo3 O10 152.8(2) . .
O16 Mo3 O10 85.38(16) . .
O7 Mo3 O10 79.95(16) . .
O11 Mo3 O1 159.1(2) . .
O12 Mo3 O1 94.22(17) . .
O16 Mo3 O1 64.43(19) . .
O7 Mo3 O1 88.04(17) . .
O10 Mo3 O1 61.85(19) . .
O5 Mo4 O6 104.6(2) . .
O5 Mo4 O7 104.1(2) . .
O6 Mo4 O7 95.19(17) . .
O5 Mo4 O20 102.9(2) . 3_675
O6 Mo4 O20 86.62(14) . 3_675
O7 Mo4 O20 151.5(2) . 3_675
O5 Mo4 O8 101.76(18) . .
O6 Mo4 O8 152.55(19) . .
O7 Mo4 O8 85.67(14) . .
O20 Mo4 O8 80.12(15) 3_675 .
O5 Mo4 O2 161.2(2) . 3_675
O6 Mo4 O2 64.91(19) . 3_675
O7 Mo4 O2 92.67(18) . 3_675
O20 Mo4 O2 62.37(19) 3_675 3_675
O8 Mo4 O2 87.64(16) . 3_675
O22 Mo5 O20 104.2(2) . .
O22 Mo5 O15 104.1(2) . .
O20 Mo5 O15 94.88(19) . .
O22 Mo5 O21 102.10(18) . .
O20 Mo5 O21 86.05(15) . .
O15 Mo5 O21 152.6(2) . .
O22 Mo5 O16 102.13(19) . .
O20 Mo5 O16 152.4(2) . .
O15 Mo5 O16 86.59(16) . .
O21 Mo5 O16 80.44(18) . .
O9 Mo6 O10 103.8(2) . .
O9 Mo6 O18 103.6(2) . 3_675
O10 Mo6 O18 95.7(2) . 3_675
O9 Mo6 O15 102.9(2) . .
O10 Mo6 O15 86.18(16) . .
O18 Mo6 O15 152.2(2) 3_675 .
O9 Mo6 O14 102.6(2) . 3_675
O10 Mo6 O14 152.3(2) . 3_675
O18 Mo6 O14 85.99(16) 3_675 3_675
O15 Mo6 O14 80.04(18) . 3_675
S1 O1 O4 53.0(2) . 3_675
S1 O1 O2 53.4(2) . .
O4 O1 O2 89.2(3) 3_675 .
S1 O1 O3 53.2(2) . 3_675
O4 O1 O3 88.8(3) 3_675 3_675
O2 O1 O3 85.4(3) . 3_675
S1 O1 Mo3 126.8(3) . .
O4 O1 Mo3 73.9(3) 3_675 .
O2 O1 Mo3 130.4(3) . .
O3 O1 Mo3 138.6(3) 3_675 .
S1 O2 O4 53.6(2) . .
S1 O2 O3 54.0(2) . .
O4 O2 O3 90.6(3) . .
S1 O2 O1 53.7(2) . .
O4 O2 O1 89.6(3) . .
O3 O2 O1 85.7(3) . .
S1 O2 Mo4 127.9(3) . 3_675
O4 O2 Mo4 74.4(3) . 3_675
O3 O2 Mo4 131.4(3) . 3_675
O1 O2 Mo4 138.5(3) . 3_675
S1 O3 O4 53.5(2) . 3_675
S1 O3 O2 53.9(2) . .
O4 O3 O2 90.5(3) 3_675 .
S1 O3 O1 53.5(2) . 3_675
O4 O3 O1 89.1(3) 3_675 3_675
O2 O3 O1 85.6(3) . 3_675
S1 O3 Mo1 128.1(3) . .
O4 O3 Mo1 74.8(3) 3_675 .
O2 O3 Mo1 140.0(3) . .
O1 O3 Mo1 130.0(3) 3_675 .
S1 O4 O2 58.3(3) . .
S1 O4 O3 58.3(3) . 3_675
O2 O4 O3 95.7(4) . 3_675
S1 O4 O1 58.0(3) . 3_675
O2 O4 O1 94.6(4) . 3_675
O3 O4 O1 94.1(4) 3_675 3_675
Mo4 O6 Mo2 141.4(2) . 3_675
Mo4 O7 Mo3 142.3(2) . .
Mo1 O8 Mo4 143.2(2) . .
Mo6 O10 Mo3 143.5(3) . .
Mo3 O12 Mo1 141.3(2) . .
Mo1 O14 Mo6 141.4(3) . 3_675
Mo5 O15 Mo6 142.1(2) . .
Mo3 O16 Mo5 141.8(3) . .
Mo2 O17 Mo1 142.2(3) . .
Mo6 O18 Mo2 142.2(2) 3_675 .
Mo5 O20 Mo4 143.2(3) . 3_675
Mo2 O21 Mo5 142.3(2) . .
C6 O23 C7 117.4(3) . .
C9 O24 C8 111.0(3) . .
C11 O25 C10 116.9(3) . .
C16 O26 C17 118.0(4) . .
C18 O27 C19 111.1(3) . .
C1 O28 C20 117.8(3) . .
C2 C1 O28 124.7(4) . .
C2 C1 C6 119.8(4) . .
O28 C1 C6 115.5(4) . .
C1 C2 C3 120.1(4) . .
C4 C3 C2 120.2(5) . .
C3 C4 C5 120.0(4) . .
C6 C5 C4 120.2(4) . .
C5 C6 O23 125.3(4) . .
C5 C6 C1 119.6(4) . .
O23 C6 C1 115.1(4) . .
O23 C7 C8 107.3(3) . .
O24 C8 C7 109.5(3) . .
O24 C9 C10 110.7(4) . .
O25 C10 C9 108.6(4) . .
O25 C11 C12 125.4(4) . .
O25 C11 C16 114.5(4) . .
C12 C11 C16 120.1(4) . .
C11 C12 C13 119.6(5) . .
C14 C13 C12 120.3(5) . .
C13 C14 C15 120.1(5) . .
C16 C15 C14 120.6(5) . .
C15 C16 O26 125.8(5) . .
C15 C16 C11 119.3(5) . .
O26 C16 C11 114.8(4) . .
O26 C17 C18 107.1(4) . .
O27 C18 C17 110.5(4) . .
O27 C19 C20 109.6(4) . .
O28 C20 C19 107.4(4) . .
C22 C21 C26 122.2(4) . .
C22 C21 N1 119.2(4) . .
C26 C21 N1 118.6(4) . .
C21 C22 C23 117.4(5) . .
C24 C23 C22 121.6(6) . .
C24 C23 Cl1 111.3(5) . .
C22 C23 Cl1 127.1(6) . .
C25 C24 C23 119.4(5) . .
C24 C25 C26 121.8(6) . .
C24 C25 Cl2 105.9(5) . .
C26 C25 Cl2 132.3(7) . .
C25 C26 C21 117.6(5) . .
N2 C28 C27 178.8(7) . .
N3 C30 C29 179.5(7) . .

loop_
_geom_bond_atom_site_label_1
_geom_bond_atom_site_label_2
_geom_bond_distance
_geom_bond_site_symmetry_2
S1 O4 1.410(5) .
S1 O4 1.410(5) 3_675
S1 O2 1.491(5) 3_675
S1 O2 1.491(5) .
S1 O3 1.492(5) 3_675
S1 O3 1.492(5) .
S1 O1 1.497(5) .
S1 O1 1.497(5) 3_675
Mo1 O13 1.656(3) .
Mo1 O14 1.829(4) .
Mo1 O8 1.831(3) .
Mo1 O17 1.981(4) .
Mo1 O12 2.002(3) .
Mo1 O3 2.494(5) .
Mo2 O19 1.653(3) .
Mo2 O17 1.830(4) .
Mo2 O21 1.835(4) .
Mo2 O18 1.988(4) .
Mo2 O6 1.989(4) 3_675
Mo3 O11 1.649(3) .
Mo3 O12 1.822(3) .
Mo3 O16 1.835(4) .
Mo3 O7 1.977(3) .
Mo3 O10 1.995(4) .
Mo3 O1 2.494(5) .
Mo4 O5 1.645(3) .
Mo4 O6 1.832(3) .
Mo4 O7 1.834(3) .
Mo4 O20 1.978(3) 3_675
Mo4 O8 1.997(3) .
Mo4 O2 2.488(5) 3_675
Mo5 O22 1.652(3) .
Mo5 O20 1.820(4) .
Mo5 O15 1.830(4) .
Mo5 O21 1.979(3) .
Mo5 O16 1.986(4) .
Mo6 O9 1.647(3) .
Mo6 O10 1.818(4) .
Mo6 O18 1.827(4) 3_675
Mo6 O15 1.985(4) .
Mo6 O14 1.992(4) 3_675
Cl1 C23 1.640(6) .
Cl2 C25 1.622(6) .
O1 O4 1.647(7) 3_675
O1 O2 1.774(7) .
O1 O3 1.784(7) 3_675
O2 O4 1.625(7) .
O2 O3 1.754(7) .
O2 Mo4 2.488(5) 3_675
O3 O4 1.629(7) 3_675
O3 O1 1.784(7) 3_675
O4 O3 1.629(7) 3_675
O4 O1 1.647(7) 3_675
O6 Mo2 1.989(4) 3_675
O14 Mo6 1.992(4) 3_675
O18 Mo6 1.827(4) 3_675
O20 Mo4 1.978(3) 3_675
O23 C6 1.378(5) .
O23 C7 1.444(5) .
O24 C9 1.432(5) .
O24 C8 1.435(5) .
O25 C11 1.378(5) .
O25 C10 1.440(5) .
O26 C16 1.375(6) .
O26 C17 1.433(5) .
O27 C18 1.433(5) .
O27 C19 1.433(6) .
O28 C1 1.383(5) .
O28 C20 1.443(5) .
N1 C21 1.467(5) .
N2 C28 1.127(7) .
N3 C30 1.128(6) .
C1 C2 1.382(6) .
C1 C6 1.410(6) .
C2 C3 1.391(7) .
C3 C4 1.378(7) .
C4 C5 1.400(7) .
C5 C6 1.378(6) .
C7 C8 1.508(6) .
C9 C10 1.487(6) .
C11 C12 1.383(7) .
C11 C16 1.414(6) .
C12 C13 1.390(7) .
C13 C14 1.385(8) .
C14 C15 1.387(8) .
C15 C16 1.374(7) .
C17 C18 1.495(7) .
C19 C20 1.504(7) .
C21 C22 1.375(6) .
C21 C26 1.392(6) .
C22 C23 1.405(8) .
C23 C24 1.368(11) .
C24 C25 1.361(11) .
C25 C26 1.392(8) .
C27 C28 1.453(7) .
C29 C30 1.459(7) .
